data_4347732
loop_
_publ_author_name
'Kobalz, K.'
'Kobalz, M.'
'M\"ollmer, J'
'Junghans, U.'
'Lange, M.'
'Bergmann, J.'
'Dietrich, S.'
'Wecks, M.'
'Gl\"aser, R'
'Krautscheid, H.'

_publ_section_title
;
 Bis(carboxyphenyl)-1,2,4-triazole Based Metal-Organic Frameworks: Impact
 of Metal Ion Substitution on Adsorption Performance.
;
_journal_issue 14
_journal_name_full 'Inorganic chemistry'
_journal_page_first 6938
_journal_page_last 6948
_journal_paper_doi 10.1021/acs.inorgchem.6b00530
_journal_volume 55
_journal_year 2016
_chemical_formula_moiety 'C17 H11 N3 O4 Zn'
_chemical_formula_sum 'C17 H11 N3 O4 Zn'
_chemical_formula_weight 386.66
_space_group_crystal_system monoclinic
_space_group_IT_number 14
_space_group_name_Hall '-P 2ybc'
_space_group_name_H-M_alt 'P 1 21/c 1'
_atom_sites_solution_hydrogens geom
_atom_sites_solution_primary direct
_atom_sites_solution_secondary difmap
_audit_creation_method SHELXL-2013
_cell_angle_alpha 90
_cell_angle_beta 112.060(6)
_cell_angle_gamma 90
_cell_formula_units_Z 4
_cell_length_a 10.8378(7)
_cell_length_b 13.1095(15)
_cell_length_c 22.4628(18)
_cell_measurement_reflns_used 14861
_cell_measurement_temperature 180(2)
_cell_measurement_theta_max 27.08
_cell_measurement_theta_min 1.95
_cell_volume 2957.8(5)
_computing_cell_refinement 'STOE IPDS software'
_computing_data_collection 'STOE IPDS software'
_computing_data_reduction 'STOE X-AREA'
_computing_molecular_graphics 'DIAMOND 3.2'
_computing_publication_material 'WinGX publication routines (Farrugia, 1999)'
_computing_structure_refinement 'SHELXL-2013 (Sheldrick, 2013)'
_computing_structure_solution SHELXS
_diffrn_ambient_temperature 180(2)
_diffrn_detector_area_resol_mean 6.67
_diffrn_measured_fraction_theta_full 0.997
_diffrn_measured_fraction_theta_max 0.997
_diffrn_measurement_device_type 'STOE IPDS 2T'
_diffrn_measurement_method 'omega scans'
_diffrn_radiation_type MoK\a
_diffrn_radiation_wavelength 0.71073
_diffrn_reflns_av_R_equivalents 0.0650
_diffrn_reflns_av_unetI/netI 0.0718
_diffrn_reflns_Laue_measured_fraction_full 0.997
_diffrn_reflns_Laue_measured_fraction_max 0.997
_diffrn_reflns_limit_h_max 13
_diffrn_reflns_limit_h_min -13
_diffrn_reflns_limit_k_max 16
_diffrn_reflns_limit_k_min -15
_diffrn_reflns_limit_l_max 27
_diffrn_reflns_limit_l_min -22
_diffrn_reflns_number 14021
_diffrn_reflns_point_group_measured_fraction_full 0.997
_diffrn_reflns_point_group_measured_fraction_max 0.997
_diffrn_reflns_theta_full 25.242
_diffrn_reflns_theta_max 26.00
_diffrn_reflns_theta_min 1.836
_diffrn_source 'fine-focus sealed tube'
_exptl_absorpt_coefficient_mu 0.845
_exptl_absorpt_correction_T_max 0.8376
_exptl_absorpt_correction_T_min 0.7070
_exptl_absorpt_correction_type numerical
_exptl_absorpt_process_details 'STOE X-RED'
_exptl_crystal_colour colorless
_exptl_crystal_density_diffrn 0.868
_exptl_crystal_density_method 'not measured'
_exptl_crystal_description prism
_exptl_crystal_F_000 784
_exptl_crystal_size_max 0.320
_exptl_crystal_size_mid 0.320
_exptl_crystal_size_min 0.300
_refine_diff_density_max 0.696
_refine_diff_density_min -0.686
_refine_diff_density_rms 0.113
_refine_ls_extinction_coef 0.0183(17)
_refine_ls_extinction_expression Fc^*^=kFc[1+0.001xFc^2^\l^3^/sin(2\q)]^-1/4^
_refine_ls_extinction_method SHELXL
_refine_ls_goodness_of_fit_ref 1.009
_refine_ls_hydrogen_treatment riding
_refine_ls_matrix_type full
_refine_ls_number_parameters 228
_refine_ls_number_reflns 5789
_refine_ls_number_restraints 0
_refine_ls_restrained_S_all 1.009
_refine_ls_R_factor_all 0.0717
_refine_ls_R_factor_gt 0.0611
_refine_ls_shift/su_max 0.001
_refine_ls_shift/su_mean 0.000
_refine_ls_structure_factor_coef Fsqd
_refine_ls_weighting_details 'w=1/[\s^2^(Fo^2^)+(0.0900P)^2^] where P=(Fo^2^+2Fc^2^)/3'
_refine_ls_weighting_scheme calc
_refine_ls_wR_factor_gt 0.1438
_refine_ls_wR_factor_ref 0.1477
_reflns_Friedel_coverage 0.000
_reflns_number_gt 3960
_reflns_number_total 5789
_reflns_threshold_expression 'I > 2\s(I)'
_cod_data_source_file ic6b00530_si_006.cif
_cod_data_source_block compound_2Zn
_cod_original_sg_symbol_H-M 'P 21/c'
_cod_database_code 4347732
_shelx_space_group_comment
;
The symmetry employed for this shelxl refinement is uniquely defined
by the following loop, which should always be used as a source of
symmetry information in preference to the above space-group names.
They are only intended as comments.
;
_shelx_estimated_absorpt_t_min 0.774
_shelx_estimated_absorpt_t_max 0.786
_shelxl_version_number 2013-3

loop_
_space_group_symop_operation_xyz
'x, y, z'
'-x, y+1/2, -z+1/2'
'-x, -y, -z'
'x, -y-1/2, z-1/2'

loop_
_atom_site_label
_atom_site_type_symbol
_atom_site_fract_x
_atom_site_fract_y
_atom_site_fract_z
_atom_site_U_iso_or_equiv
_atom_site_adp_type
_atom_site_occupancy
_atom_site_site_symmetry_order
_atom_site_calc_flag
_atom_site_refinement_flags_posn
_atom_site_refinement_flags_adp
C1 C 0.6008(4) 0.9118(3) 0.61077(16) 0.0544(9) Uani 1 1 d . .
C2 C 0.6368(3) 0.8705(3) 0.67779(15) 0.0546(9) Uani 1 1 d . .
C3 C 0.7133(4) 0.7814(3) 0.69709(18) 0.0627(10) Uani 1 1 d . .
H3 H 0.7466 0.7485 0.6685 0.075 Uiso 1 1 calc R U
C4 C 0.7404(4) 0.7415(3) 0.75781(18) 0.0621(10) Uani 1 1 d . .
H4 H 0.7923 0.6813 0.7711 0.075 Uiso 1 1 calc R U
C5 C 0.6913(3) 0.7898(3) 0.79868(16) 0.0505(8) Uani 1 1 d . .
C6 C 0.6170(4) 0.8778(3) 0.78118(18) 0.0623(10) Uani 1 1 d . .
H6 H 0.5859 0.9107 0.8106 0.075 Uiso 1 1 calc R U
C7 C 0.5880(4) 0.9181(3) 0.72042(18) 0.0662(11) Uani 1 1 d . .
H7 H 0.5351 0.9779 0.7076 0.079 Uiso 1 1 calc R U
C8 C 0.3072(3) 0.6281(3) 0.96608(17) 0.0510(8) Uani 1 1 d . .
C9 C 0.1964(3) 0.7043(3) 0.94040(17) 0.0547(9) Uani 1 1 d . .
C10 C 0.2185(4) 0.7982(3) 0.9173(2) 0.0642(10) Uani 1 1 d . .
H10 H 0.3052 0.8148 0.9193 0.077 Uiso 1 1 calc R U
C11 C 0.1165(4) 0.8675(3) 0.8917(2) 0.0723(12) Uani 1 1 d . .
H11 H 0.1332 0.9316 0.8764 0.087 Uiso 1 1 calc R U
C12 C -0.0106(4) 0.8436(3) 0.8884(2) 0.0645(10) Uani 1 1 d . .
H12 H -0.0809 0.8915 0.8709 0.077 Uiso 1 1 calc R U
C13 C -0.0359(3) 0.7489(3) 0.91085(17) 0.0521(8) Uani 1 1 d . .
C14 C 0.0685(3) 0.6790(3) 0.93684(17) 0.0514(8) Uani 1 1 d . .
H14 H 0.0524 0.6146 0.9520 0.062 Uiso 1 1 calc R U
C15 C 0.8327(3) 0.7214(3) 0.90941(16) 0.0489(8) Uani 1 1 d . .
C16 C 0.6165(3) 0.7037(3) 0.87766(15) 0.0470(8) Uani 1 1 d . .
C17 C 0.4710(3) 0.7083(4) 0.83781(18) 0.0665(11) Uani 1 1 d . .
H17A H 0.4395 0.7786 0.8366 0.100 Uiso 1 1 calc R U
H17B H 0.4226 0.6639 0.8567 0.100 Uiso 1 1 calc R U
H17C H 0.4555 0.6854 0.7941 0.100 Uiso 1 1 calc R U
N1 N 0.6727(3) 0.6617(2) 0.93485(13) 0.0506(7) Uani 1 1 d . .
N2 N 0.8102(3) 0.6728(2) 0.95515(13) 0.0522(7) Uani 1 1 d . .
N3 N 0.7129(3) 0.7446(2) 0.86017(13) 0.0498(7) Uani 1 1 d . .
O1 O 0.5202(3) 0.9841(2) 0.59465(11) 0.0632(7) Uani 1 1 d . .
O2 O 0.6559(3) 0.8709(2) 0.57630(12) 0.0659(7) Uani 1 1 d . .
O3 O 0.4196(2) 0.6551(2) 0.96740(12) 0.0562(6) Uani 1 1 d . .
O4 O 0.2797(2) 0.5429(2) 0.98459(14) 0.0590(7) Uani 1 1 d . .
Zn1 Zn 0.59089(3) 0.57435(3) 0.98431(2) 0.04382(16) Uani 1 1 d . .

loop_
_atom_site_aniso_label
_atom_site_aniso_U_11
_atom_site_aniso_U_22
_atom_site_aniso_U_33
_atom_site_aniso_U_23
_atom_site_aniso_U_13
_atom_site_aniso_U_12
C1 0.0515(18) 0.073(3) 0.0337(16) 0.0059(16) 0.0101(14) -0.0022(17)
C2 0.0538(18) 0.078(3) 0.0299(15) 0.0088(16) 0.0135(14) 0.0022(17)
C3 0.067(2) 0.082(3) 0.0412(18) 0.0144(18) 0.0223(16) 0.021(2)
C4 0.063(2) 0.080(3) 0.0449(19) 0.0113(18) 0.0229(17) 0.0182(19)
C5 0.0508(17) 0.064(2) 0.0365(16) 0.0074(15) 0.0158(14) 0.0033(16)
C6 0.081(3) 0.072(2) 0.0419(18) 0.0073(18) 0.0324(18) 0.012(2)
C7 0.079(3) 0.076(3) 0.0438(19) 0.0135(19) 0.0239(18) 0.019(2)
C8 0.0467(17) 0.063(2) 0.0452(18) -0.0020(16) 0.0195(14) -0.0034(16)
C9 0.0482(17) 0.066(2) 0.0487(19) 0.0048(17) 0.0167(15) 0.0033(16)
C10 0.053(2) 0.066(2) 0.078(3) 0.008(2) 0.0290(19) -0.0020(17)
C11 0.056(2) 0.066(3) 0.097(3) 0.026(2) 0.031(2) 0.0042(18)
C12 0.0492(19) 0.067(2) 0.075(3) 0.017(2) 0.0198(18) 0.0051(17)
C13 0.0483(17) 0.061(2) 0.0457(18) 0.0074(16) 0.0158(14) 0.0023(15)
C14 0.0465(17) 0.060(2) 0.0474(18) 0.0041(16) 0.0175(14) -0.0008(15)
C15 0.0426(16) 0.062(2) 0.0395(16) 0.0080(15) 0.0124(13) 0.0064(15)
C16 0.0433(16) 0.064(2) 0.0330(15) 0.0077(14) 0.0135(13) 0.0043(14)
C17 0.0445(18) 0.101(3) 0.048(2) 0.015(2) 0.0106(15) 0.0024(19)
N1 0.0410(13) 0.0718(19) 0.0366(14) 0.0069(13) 0.0119(11) 0.0039(13)
N2 0.0433(14) 0.0706(19) 0.0419(15) 0.0088(14) 0.0149(12) 0.0014(13)
N3 0.0420(13) 0.0683(19) 0.0363(14) 0.0093(13) 0.0116(11) 0.0040(13)
O1 0.0754(17) 0.0704(17) 0.0369(12) 0.0077(12) 0.0132(12) 0.0087(14)
O2 0.0625(15) 0.102(2) 0.0338(12) 0.0107(13) 0.0182(11) 0.0055(15)
O3 0.0498(13) 0.0659(15) 0.0542(14) 0.0061(12) 0.0210(11) 0.0042(11)
O4 0.0466(13) 0.0642(16) 0.0665(16) 0.0095(13) 0.0218(12) 0.0027(11)
Zn1 0.0424(2) 0.0578(3) 0.0304(2) 0.00031(17) 0.01271(14) 0.00029(17)

loop_
_atom_type_symbol
_atom_type_description
_atom_type_scat_dispersion_real
_atom_type_scat_dispersion_imag
_atom_type_scat_source
C C 0.0033 0.0016 'International Tables Vol C Tables 4.2.6.8 and 6.1.1.4'
H H 0.0000 0.0000 'International Tables Vol C Tables 4.2.6.8 and 6.1.1.4'
N N 0.0061 0.0033 'International Tables Vol C Tables 4.2.6.8 and 6.1.1.4'
O O 0.0106 0.0060 'International Tables Vol C Tables 4.2.6.8 and 6.1.1.4'
Zn Zn 0.2839 1.4301 'International Tables Vol C Tables 4.2.6.8 and 6.1.1.4'

loop_
_geom_angle_atom_site_label_1
_geom_angle_atom_site_label_2
_geom_angle_atom_site_label_3
_geom_angle
_geom_angle_site_symmetry_1
_geom_angle_site_symmetry_3
O1 C1 O2 125.9(3) . .
O1 C1 C2 117.0(4) . .
O2 C1 C2 117.1(3) . .
C7 C2 C3 119.3(3) . .
C7 C2 C1 120.0(4) . .
C3 C2 C1 120.6(4) . .
C4 C3 C2 120.0(4) . .
C4 C3 H3 120.0 . .
C2 C3 H3 120.0 . .
C5 C4 C3 119.4(4) . .
C5 C4 H4 120.3 . .
C3 C4 H4 120.3 . .
C6 C5 C4 121.7(3) . .
C6 C5 N3 119.1(3) . .
C4 C5 N3 119.1(3) . .
C5 C6 C7 119.5(4) . .
C5 C6 H6 120.2 . .
C7 C6 H6 120.2 . .
C6 C7 C2 119.9(4) . .
C6 C7 H7 120.0 . .
C2 C7 H7 120.0 . .
O3 C8 O4 125.8(3) . .
O3 C8 C9 116.8(3) . .
O4 C8 C9 117.4(3) . .
C10 C9 C14 119.6(3) . .
C10 C9 C8 120.5(3) . .
C14 C9 C8 119.8(3) . .
C11 C10 C9 121.1(4) . .
C11 C10 H10 119.5 . .
C9 C10 H10 119.5 . .
C10 C11 C12 119.8(4) . .
C10 C11 H11 120.1 . .
C12 C11 H11 120.1 . .
C11 C12 C13 120.2(4) . .
C11 C12 H12 119.9 . .
C13 C12 H12 119.9 . .
C14 C13 C12 119.5(3) . .
C14 C13 C15 118.4(3) . 1_455
C12 C13 C15 122.1(3) . 1_455
C9 C14 C13 119.7(3) . .
C9 C14 H14 120.1 . .
C13 C14 H14 120.1 . .
N2 C15 N3 109.7(3) . .
N2 C15 C13 124.9(3) . 1_655
N3 C15 C13 125.3(3) . 1_655
N1 C16 N3 108.9(3) . .
N1 C16 C17 126.7(3) . .
N3 C16 C17 124.4(3) . .
C16 C17 H17A 109.5 . .
C16 C17 H17B 109.5 . .
H17A C17 H17B 109.5 . .
C16 C17 H17C 109.5 . .
H17A C17 H17C 109.5 . .
H17B C17 H17C 109.5 . .
C16 N1 N2 108.7(3) . .
C16 N1 Zn1 129.5(2) . .
N2 N1 Zn1 121.1(2) . .
C15 N2 N1 106.7(3) . .
C16 N3 C15 106.0(3) . .
C16 N3 C5 125.1(3) . .
C15 N3 C5 128.4(3) . .
C1 O1 Zn1 142.4(3) . 2_656
C1 O2 Zn1 114.1(2) . 4_575
C8 O3 Zn1 131.5(3) . .
C8 O4 Zn1 124.5(2) . 3_667
N1 Zn1 O4 103.34(11) . 3_667
N1 Zn1 O3 99.20(11) . .
O4 Zn1 O3 157.22(11) 3_667 .
N1 Zn1 O2 107.51(12) . 4_576
O4 Zn1 O2 89.24(12) 3_667 4_576
O3 Zn1 O2 87.14(11) . 4_576
N1 Zn1 O1 94.95(11) . 2_646
O4 Zn1 O1 88.10(11) 3_667 2_646
O3 Zn1 O1 86.68(11) . 2_646
O2 Zn1 O1 157.39(12) 4_576 2_646
N1 Zn1 Zn1 161.75(8) . 3_667
O4 Zn1 Zn1 81.85(8) 3_667 3_667
O3 Zn1 Zn1 75.66(8) . 3_667
O2 Zn1 Zn1 89.89(9) 4_576 3_667
O1 Zn1 Zn1 67.51(8) 2_646 3_667

loop_
_geom_bond_atom_site_label_1
_geom_bond_atom_site_label_2
_geom_bond_distance
_geom_bond_site_symmetry_2
C1 O1 1.247(5) .
C1 O2 1.261(5) .
C1 C2 1.507(5) .
C2 C7 1.402(6) .
C2 C3 1.403(6) .
C3 C4 1.386(5) .
C3 H3 0.9500 .
C4 C5 1.376(5) .
C4 H4 0.9500 .
C5 C6 1.377(5) .
C5 N3 1.439(4) .
C6 C7 1.385(5) .
C6 H6 0.9500 .
C7 H7 0.9500 .
C8 O3 1.258(4) .
C8 O4 1.267(5) .
C8 C9 1.500(5) .
C9 C10 1.390(6) .
C9 C14 1.398(5) .
C10 C11 1.379(6) .
C10 H10 0.9500 .
C11 C12 1.387(6) .
C11 H11 0.9500 .
C12 C13 1.405(5) .
C12 H12 0.9500 .
C13 C14 1.402(5) .
C13 C15 1.457(5) 1_455
C14 H14 0.9500 .
C15 N2 1.308(5) .
C15 N3 1.387(4) .
C15 C13 1.457(5) 1_655
C16 N1 1.318(4) .
C16 N3 1.357(4) .
C16 C17 1.494(4) .
C17 H17A 0.9800 .
C17 H17B 0.9800 .
C17 H17C 0.9800 .
N1 N2 1.392(4) .
N1 Zn1 2.018(3) .
O1 Zn1 2.095(2) 2_656
O2 Zn1 2.047(2) 4_575
O3 Zn1 2.045(2) .
O4 Zn1 2.020(3) 3_667
Zn1 O4 2.020(3) 3_667
Zn1 O2 2.047(2) 4_576
Zn1 O1 2.095(2) 2_646
Zn1 Zn1 3.0367(8) 3_667

loop_
_geom_torsion_atom_site_label_1
_geom_torsion_atom_site_label_2
_geom_torsion_atom_site_label_3
_geom_torsion_atom_site_label_4
_geom_torsion
_geom_torsion_site_symmetry_1
_geom_torsion_site_symmetry_4
O1 C1 C2 C7 -4.7(6) . .
O2 C1 C2 C7 174.6(4) . .
O1 C1 C2 C3 172.0(4) . .
O2 C1 C2 C3 -8.8(5) . .
C7 C2 C3 C4 -0.2(6) . .
C1 C2 C3 C4 -176.9(4) . .
C2 C3 C4 C5 0.2(6) . .
C3 C4 C5 C6 -0.8(6) . .
C3 C4 C5 N3 176.3(4) . .
C4 C5 C6 C7 1.5(6) . .
N3 C5 C6 C7 -175.6(4) . .
C5 C6 C7 C2 -1.5(7) . .
C3 C2 C7 C6 0.9(6) . .
C1 C2 C7 C6 177.6(4) . .
O3 C8 C9 C10 2.2(5) . .
O4 C8 C9 C10 -178.0(4) . .
O3 C8 C9 C14 179.2(3) . .
O4 C8 C9 C14 -0.9(5) . .
C14 C9 C10 C11 0.9(7) . .
C8 C9 C10 C11 177.9(4) . .
C9 C10 C11 C12 -0.4(7) . .
C10 C11 C12 C13 -0.2(7) . .
C11 C12 C13 C14 0.3(6) . .
C11 C12 C13 C15 178.8(4) . 1_455
C10 C9 C14 C13 -0.8(6) . .
C8 C9 C14 C13 -177.9(3) . .
C12 C13 C14 C9 0.2(6) . .
C15 C13 C14 C9 -178.4(3) 1_455 .
N3 C16 N1 N2 -1.5(4) . .
C17 C16 N1 N2 179.4(4) . .
N3 C16 N1 Zn1 -172.1(2) . .
C17 C16 N1 Zn1 8.8(6) . .
N3 C15 N2 N1 1.4(4) . .
C13 C15 N2 N1 -179.9(4) 1_655 .
C16 N1 N2 C15 0.0(4) . .
Zn1 N1 N2 C15 171.5(3) . .
N1 C16 N3 C15 2.3(4) . .
C17 C16 N3 C15 -178.5(4) . .
N1 C16 N3 C5 174.8(3) . .
C17 C16 N3 C5 -6.1(6) . .
N2 C15 N3 C16 -2.3(4) . .
C13 C15 N3 C16 179.0(4) 1_655 .
N2 C15 N3 C5 -174.4(3) . .
C13 C15 N3 C5 6.9(6) 1_655 .
C6 C5 N3 C16 65.4(5) . .
C4 C5 N3 C16 -111.7(4) . .
C6 C5 N3 C15 -123.8(4) . .
C4 C5 N3 C15 59.0(5) . .
O2 C1 O1 Zn1 7.7(7) . 2_656
C2 C1 O1 Zn1 -173.2(3) . 2_656
O1 C1 O2 Zn1 -4.8(5) . 4_575
C2 C1 O2 Zn1 176.0(2) . 4_575
O4 C8 O3 Zn1 10.9(6) . .
C9 C8 O3 Zn1 -169.3(2) . .
O3 C8 O4 Zn1 -4.1(5) . 3_667
C9 C8 O4 Zn1 176.1(2) . 3_667
